data_4132557
loop_
_publ_author_name
'Lai, Po-Ni'
'Brysacz, Caroline H.'
'Alam, Md Kamrul'
'Ayoub, Nicholas A.'
'Gray, Thomas G.'
'Bao, Jiming'
'Teets, Thomas S.'

_publ_section_title
;
 Highly Efficient Red-Emitting Bis-Cyclometalated Iridium Complexes.
;
_journal_issue 32
_journal_name_full 'Journal of the American Chemical Society'
_journal_page_first 10198
_journal_page_last 10207
_journal_paper_doi 10.1021/jacs.8b04841
_journal_volume 140
_journal_year 2018
_chemical_formula_sum 'C39 H32 Cl4 Ir N3 O S2'
_chemical_formula_weight 956.79
_space_group_crystal_system monoclinic
_space_group_IT_number 14
_space_group_name_Hall '-P 2ybc'
_space_group_name_H-M_alt 'P 1 21/c 1'
_atom_sites_solution_hydrogens geom
_audit_creation_method SHELXL-2014/7
_cell_angle_alpha 90
_cell_angle_beta 116.2263(4)
_cell_angle_gamma 90
_cell_formula_units_Z 4
_cell_length_a 12.9276(5)
_cell_length_b 24.1615(10)
_cell_length_c 13.3586(5)
_cell_measurement_reflns_used 9980
_cell_measurement_temperature 123(2)
_cell_measurement_theta_max 27.51
_cell_measurement_theta_min 2.39
_cell_volume 3743.0(3)
_computing_cell_refinement 'Bruker SAINT'
_computing_data_collection 'Bruker APEX2'
_computing_data_reduction 'Bruker SAINT'
_computing_molecular_graphics 'Bruker SHELXTL'
_computing_publication_material 'Bruker SHELXTL'
_computing_structure_refinement 'SHELXL-2014/7 (Sheldrick, 2014)'
_computing_structure_solution 'SHELXS-97 (Sheldrick 2008)'
_diffrn_ambient_temperature 123(2)
_diffrn_measured_fraction_theta_full 0.999
_diffrn_measured_fraction_theta_max 0.997
_diffrn_measurement_device_type 'Bruker APEX-II CCD'
_diffrn_measurement_method '\f and \w scans'
_diffrn_radiation_type MoK\a
_diffrn_radiation_wavelength 0.71073
_diffrn_reflns_av_R_equivalents 0.0242
_diffrn_reflns_av_unetI/netI 0.0293
_diffrn_reflns_Laue_measured_fraction_full 0.999
_diffrn_reflns_Laue_measured_fraction_max 0.997
_diffrn_reflns_limit_h_max 12
_diffrn_reflns_limit_h_min -16
_diffrn_reflns_limit_k_max 31
_diffrn_reflns_limit_k_min -27
_diffrn_reflns_limit_l_max 17
_diffrn_reflns_limit_l_min -14
_diffrn_reflns_number 22840
_diffrn_reflns_point_group_measured_fraction_full 0.999
_diffrn_reflns_point_group_measured_fraction_max 0.997
_diffrn_reflns_theta_full 25.242
_diffrn_reflns_theta_max 27.548
_diffrn_reflns_theta_min 1.756
_exptl_absorpt_coefficient_mu 4.001
_exptl_absorpt_correction_T_max 0.7456
_exptl_absorpt_correction_T_min 0.5701
_exptl_absorpt_correction_type multi-scan
_exptl_absorpt_process_details sadabs
_exptl_crystal_colour red
_exptl_crystal_density_diffrn 1.698
_exptl_crystal_description block
_exptl_crystal_F_000 1888
_exptl_crystal_size_max 0.360
_exptl_crystal_size_mid 0.200
_exptl_crystal_size_min 0.100
_refine_diff_density_max 2.394
_refine_diff_density_min -2.509
_refine_diff_density_rms 0.162
_refine_ls_extinction_method none
_refine_ls_goodness_of_fit_ref 1.051
_refine_ls_hydrogen_treatment constr
_refine_ls_matrix_type full
_refine_ls_number_parameters 527
_refine_ls_number_reflns 8612
_refine_ls_number_restraints 405
_refine_ls_restrained_S_all 1.036
_refine_ls_R_factor_all 0.0466
_refine_ls_R_factor_gt 0.0387
_refine_ls_shift/su_max 0.003
_refine_ls_shift/su_mean 0.000
_refine_ls_structure_factor_coef Fsqd
_refine_ls_weighting_details 'w=1/[\s^2^(Fo^2^)+(0.0523P)^2^+22.3510P] where P=(Fo^2^+2Fc^2^)/3'
_refine_ls_weighting_scheme calc
_refine_ls_wR_factor_gt 0.1050
_refine_ls_wR_factor_ref 0.1095
_reflns_Friedel_coverage 0.000
_reflns_number_gt 7428
_reflns_number_total 8612
_reflns_threshold_expression 'I > 2\s(I)'
_cod_data_source_file ja8b04841_si_002.cif
_cod_data_source_block 4
_cod_original_sg_symbol_H-M 'P 21/c'
_cod_database_code 4132557
_shelx_shelxl_version_number 2014/7
_shelx_space_group_comment
; 
The symmetry employed for this shelxl refinement is uniquely defined 
by the following loop, which should always be used as a source of 
symmetry information in preference to the above space-group names. 
They are only intended as comments. 
;
_shelx_estimated_absorpt_t_min 0.327
_shelx_estimated_absorpt_t_max 0.690

loop_
_space_group_symop_operation_xyz
'x, y, z'
'-x, y+1/2, -z+1/2'
'-x, -y, -z'
'x, -y-1/2, z-1/2'

loop_
_atom_site_label
_atom_site_type_symbol
_atom_site_fract_x
_atom_site_fract_y
_atom_site_fract_z
_atom_site_U_iso_or_equiv
_atom_site_adp_type
_atom_site_occupancy
_atom_site_site_symmetry_order
_atom_site_calc_flag
_atom_site_refinement_flags_posn
_atom_site_refinement_flags_adp
_atom_site_refinement_flags_occupancy
_atom_site_disorder_assembly
_atom_site_disorder_group
O1 O 0.0484(3) 1.05292(15) -0.2564(3) 0.0264(8) Uani 1 1 d . . . . .
Ir1 Ir 0.18199(2) 1.10475(2) -0.14153(2) 0.01865(7) Uani 1 1 d . . . . .
S1 S -0.05798(12) 1.15371(6) 0.00586(12) 0.0283(3) Uani 1 1 d . . . . .
S2 S 0.43003(12) 1.24769(6) -0.02852(11) 0.0276(3) Uani 1 1 d . . . . .
Cl3S Cl 0.2092(4) 1.14078(16) 0.3227(3) 0.1183(11) Uani 1 1 d . U . . .
Cl4S Cl 0.3646(4) 1.04835(19) 0.4365(5) 0.1438(16) Uani 1 1 d . U . . .
N1 N 0.1780(4) 1.05480(17) -0.0183(4) 0.0223(9) Uani 1 1 d . . . . .
N2 N 0.1819(4) 1.15686(17) -0.2629(3) 0.0201(8) Uani 1 1 d . . . . .
N3 N 0.3036(4) 1.05530(19) -0.1713(4) 0.0253(9) Uani 1 1 d . U . . .
C1 C -0.0431(6) 0.9750(3) -0.3673(6) 0.0457(16) Uani 1 1 d . . . . .
H1A H -0.0263 0.9352 -0.3613 0.069 Uiso 1 1 calc R U . . .
H1B H -0.0698 0.9868 -0.4450 0.069 Uiso 1 1 calc R U . . .
H1C H -0.1033 0.9824 -0.3434 0.069 Uiso 1 1 calc R U . . .
C2 C 0.0649(6) 1.0066(3) -0.2937(5) 0.0355(13) Uani 1 1 d . . . . .
C2S C 0.3074(14) 1.1077(6) 0.4436(14) 0.123(5) Uani 1 1 d . U . . .
H2S1 H 0.3718 1.1339 0.4829 0.147 Uiso 1 1 calc R U . . .
H2S2 H 0.2685 1.1023 0.4922 0.147 Uiso 1 1 calc R U . . .
C3 C 0.1699(6) 0.9838(3) -0.2762(6) 0.0487(18) Uani 1 1 d . . . . .
H3 H 0.1679 0.9465 -0.2994 0.058 Uiso 1 1 calc R U . . .
C4 C 0.2799(6) 1.0093(3) -0.2281(5) 0.0409(15) Uani 1 1 d . . . . .
C5 C 0.3713(7) 0.9788(3) -0.2490(7) 0.056(2) Uani 1 1 d . . . . .
H5A H 0.3619 0.9872 -0.3243 0.084 Uiso 1 1 calc R U . . .
H5B H 0.3629 0.9388 -0.2421 0.084 Uiso 1 1 calc R U . . .
H5C H 0.4480 0.9906 -0.1941 0.084 Uiso 1 1 calc R U . . .
C11 C 0.0420(4) 1.1206(2) -0.0280(4) 0.0224(10) Uani 1 1 d . . . . .
C12 C 0.2403(5) 1.0083(2) 0.0223(5) 0.0289(11) Uani 1 1 d . . . . .
H12 H 0.2924 0.9969 -0.0063 0.035 Uiso 1 1 calc R U . . .
C13 C 0.2307(6) 0.9765(2) 0.1045(5) 0.0352(13) Uani 1 1 d . . . . .
H13 H 0.2763 0.9442 0.1323 0.042 Uiso 1 1 calc R U . . .
C14 C 0.1540(6) 0.9925(2) 0.1454(5) 0.0353(13) Uani 1 1 d . . . . .
H14 H 0.1461 0.9712 0.2013 0.042 Uiso 1 1 calc R U . . .
C15 C 0.0890(5) 1.0398(2) 0.1042(5) 0.0303(12) Uani 1 1 d . . . . .
H15 H 0.0357 1.0512 0.1314 0.036 Uiso 1 1 calc R U . . .
C16 C 0.1019(4) 1.0708(2) 0.0225(4) 0.0224(10) Uani 1 1 d . . . . .
C20 C 0.0648(4) 1.1463(2) -0.1085(4) 0.0198(9) Uani 1 1 d . . . . .
C21 C -0.0032(4) 1.1969(2) -0.1444(4) 0.0209(10) Uani 1 1 d . . . . .
C22 C -0.0738(4) 1.2056(2) -0.0896(4) 0.0248(11) Uani 1 1 d . . . . .
C23 C -0.1483(5) 1.2512(2) -0.1138(5) 0.0312(12) Uani 1 1 d . . . . .
H23 H -0.1959 1.2558 -0.0769 0.037 Uiso 1 1 calc R U . . .
C24 C -0.1512(5) 1.2889(3) -0.1913(5) 0.0330(13) Uani 1 1 d . . . . .
H24 H -0.2015 1.3199 -0.2086 0.040 Uiso 1 1 calc R U . . .
C25 C -0.0805(5) 1.2823(2) -0.2454(5) 0.0301(12) Uani 1 1 d . . . . .
H25 H -0.0829 1.3090 -0.2986 0.036 Uiso 1 1 calc R U . . .
C26 C -0.0072(5) 1.2372(2) -0.2224(5) 0.0269(11) Uani 1 1 d . . . . .
H26 H 0.0405 1.2335 -0.2594 0.032 Uiso 1 1 calc R U . . .
C31 C 0.3194(4) 1.2014(2) -0.1058(4) 0.0218(10) Uani 1 1 d . . . . .
C32 C 0.1186(4) 1.1490(2) -0.3728(4) 0.0255(11) Uani 1 1 d . . . . .
H32 H 0.0685 1.1179 -0.3975 0.031 Uiso 1 1 calc R U . . .
C33 C 0.1239(5) 1.1844(3) -0.4507(4) 0.0300(12) Uani 1 1 d . . . . .
H33 H 0.0775 1.1781 -0.5281 0.036 Uiso 1 1 calc R U . . .
C34 C 0.1983(5) 1.2296(3) -0.4149(5) 0.0326(12) Uani 1 1 d . . . . .
H34 H 0.2033 1.2546 -0.4675 0.039 Uiso 1 1 calc R U . . .
C35 C 0.2649(4) 1.2377(2) -0.3016(5) 0.0260(11) Uani 1 1 d . . . . .
H35 H 0.3161 1.2683 -0.2758 0.031 Uiso 1 1 calc R U . . .
C36 C 0.2564(4) 1.2008(2) -0.2257(4) 0.0211(10) Uani 1 1 d . . . . .
C40 C 0.3007(4) 1.1598(2) -0.0461(4) 0.0189(9) Uani 1 1 d . . . . .
C41 C 0.3791(4) 1.1657(2) 0.0715(4) 0.0214(10) Uani 1 1 d . . . . .
C42 C 0.4556(4) 1.2113(2) 0.0921(4) 0.0240(10) Uani 1 1 d . . . . .
C43 C 0.5410(5) 1.2235(2) 0.1986(5) 0.0303(12) Uani 1 1 d . . . . .
H43 H 0.5914 1.2540 0.2106 0.036 Uiso 1 1 calc R U . . .
C44 C 0.5508(5) 1.1900(2) 0.2867(5) 0.0292(12) Uani 1 1 d . . . . .
H44 H 0.6086 1.1977 0.3599 0.035 Uiso 1 1 calc R U . . .
C45 C 0.4766(5) 1.1450(2) 0.2689(4) 0.0273(11) Uani 1 1 d . . . . .
H45 H 0.4841 1.1226 0.3302 0.033 Uiso 1 1 calc R U . . .
C46 C 0.3922(5) 1.1329(2) 0.1628(4) 0.0244(10) Uani 1 1 d . . . . .
H46 H 0.3428 1.1020 0.1518 0.029 Uiso 1 1 calc R U . . .
C51 C 0.4126(5) 1.0807(2) -0.1443(5) 0.0351(12) Uani 1 1 d D U . . .
C52 C 0.4198(11) 1.1034(5) -0.2385(9) 0.036(3) Uani 0.65(2) 1 d D U P A 1
H52 H 0.3600 1.0976 -0.3116 0.043 Uiso 0.65(2) 1 calc R U P A 1
C53 C 0.5178(10) 1.1347(5) -0.2210(12) 0.041(3) Uani 0.65(2) 1 d D U P A 1
H53 H 0.5248 1.1513 -0.2822 0.050 Uiso 0.65(2) 1 calc R U P A 1
C54 C 0.6054(10) 1.1411(5) -0.1121(13) 0.047(4) Uani 0.65(2) 1 d D U P A 1
H54 H 0.6707 1.1632 -0.0997 0.056 Uiso 0.65(2) 1 calc R U P A 1
C55 C 0.5985(9) 1.1159(5) -0.0219(12) 0.042(3) Uani 0.65(2) 1 d D U P A 1
H55 H 0.6606 1.1193 0.0505 0.051 Uiso 0.65(2) 1 calc R U P A 1
C56 C 0.5009(18) 1.0854(14) -0.0369(12) 0.039(3) Uani 0.65(2) 1 d D U P A 1
H56 H 0.4952 1.0684 0.0245 0.047 Uiso 0.65(2) 1 calc R U P A 1
C52A C 0.488(3) 1.076(3) -0.0288(16) 0.038(5) Uani 0.35(2) 1 d D U P A 2
H52A H 0.4659 1.0537 0.0163 0.045 Uiso 0.35(2) 1 calc R U P A 2
C53A C 0.5944(16) 1.1044(10) 0.0224(19) 0.041(4) Uani 0.35(2) 1 d D U P A 2
H53A H 0.6423 1.0998 0.1000 0.049 Uiso 0.35(2) 1 calc R U P A 2
C54A C 0.6290(18) 1.1386(9) -0.041(3) 0.049(5) Uani 0.35(2) 1 d D U P A 2
H54A H 0.6994 1.1586 -0.0074 0.059 Uiso 0.35(2) 1 calc R U P A 2
C55A C 0.557(2) 1.1427(11) -0.156(3) 0.053(5) Uani 0.35(2) 1 d D U P A 2
H55A H 0.5817 1.1637 -0.2012 0.063 Uiso 0.35(2) 1 calc R U P A 2
C56A C 0.449(2) 1.1167(11) -0.205(2) 0.047(5) Uani 0.35(2) 1 d D U P A 2
H56A H 0.3999 1.1235 -0.2816 0.057 Uiso 0.35(2) 1 calc R U P A 2
C1S C -0.1712(16) 1.1345(12) -0.3825(17) 0.037(4) Uani 0.51(2) 1 d D U P B 1
H1S1 H -0.1463 1.1725 -0.3895 0.045 Uiso 0.51(2) 1 calc R U P B 1
H1S2 H -0.1044 1.1151 -0.3239 0.045 Uiso 0.51(2) 1 calc R U P B 1
Cl1S Cl -0.2814(6) 1.1380(4) -0.3429(7) 0.083(3) Uani 0.51(2) 1 d D U P B 1
Cl2S Cl -0.2127(9) 1.1002(3) -0.5077(7) 0.0515(19) Uani 0.51(2) 1 d D U P B 1
Cl1A Cl -0.3135(17) 1.1185(9) -0.3589(15) 0.141(6) Uani 0.49(2) 1 d D U P B 2
C1SA C -0.191(2) 1.1277(18) -0.3764(17) 0.071(7) Uani 0.49(2) 1 d D U P B 2
H1S3 H -0.1662 1.1667 -0.3581 0.085 Uiso 0.49(2) 1 calc R U P B 2
H1S4 H -0.1299 1.1041 -0.3216 0.085 Uiso 0.49(2) 1 calc R U P B 2
Cl2A Cl -0.2020(10) 1.1135(8) -0.5058(9) 0.088(4) Uani 0.49(2) 1 d D U P B 2

loop_
_atom_site_aniso_label
_atom_site_aniso_U_11
_atom_site_aniso_U_22
_atom_site_aniso_U_33
_atom_site_aniso_U_23
_atom_site_aniso_U_13
_atom_site_aniso_U_12
O1 0.0260(19) 0.0262(19) 0.0263(19) -0.0048(15) 0.0110(16) -0.0031(15)
Ir1 0.01851(10) 0.01903(11) 0.01937(11) -0.00039(7) 0.00926(8) 0.00063(7)
S1 0.0294(7) 0.0311(7) 0.0330(7) 0.0027(5) 0.0218(6) 0.0025(5)
S2 0.0239(6) 0.0304(7) 0.0263(6) 0.0008(5) 0.0091(5) -0.0070(5)
Cl3S 0.130(3) 0.104(3) 0.123(3) -0.006(2) 0.058(2) -0.018(2)
Cl4S 0.126(3) 0.116(3) 0.194(5) 0.019(3) 0.075(3) -0.005(2)
N1 0.023(2) 0.021(2) 0.022(2) -0.0012(16) 0.0087(17) -0.0010(17)
N2 0.019(2) 0.023(2) 0.019(2) 0.0013(16) 0.0096(17) 0.0021(16)
N3 0.027(2) 0.028(2) 0.023(2) 0.0023(18) 0.0132(18) 0.0092(18)
C1 0.047(4) 0.041(4) 0.046(4) -0.016(3) 0.018(3) -0.012(3)
C2 0.040(3) 0.032(3) 0.032(3) -0.006(2) 0.014(3) -0.002(3)
C2S 0.122(12) 0.102(9) 0.142(12) 0.045(9) 0.058(9) 0.009(8)
C3 0.050(4) 0.038(4) 0.052(4) -0.019(3) 0.017(3) 0.005(3)
C4 0.042(4) 0.043(4) 0.033(3) -0.007(3) 0.013(3) 0.009(3)
C5 0.052(4) 0.058(5) 0.054(4) -0.021(4) 0.019(4) 0.018(4)
C11 0.020(2) 0.023(2) 0.025(2) -0.002(2) 0.011(2) -0.0033(19)
C12 0.030(3) 0.024(3) 0.032(3) 0.000(2) 0.013(2) 0.001(2)
C13 0.047(4) 0.022(3) 0.034(3) 0.005(2) 0.015(3) 0.005(2)
C14 0.054(4) 0.024(3) 0.030(3) 0.004(2) 0.020(3) -0.005(3)
C15 0.038(3) 0.029(3) 0.027(3) 0.000(2) 0.016(2) -0.002(2)
C16 0.023(2) 0.021(2) 0.023(2) -0.0013(19) 0.011(2) -0.0031(19)
C20 0.015(2) 0.024(2) 0.019(2) -0.0016(19) 0.0065(18) -0.0012(18)
C21 0.016(2) 0.024(2) 0.023(2) -0.0008(19) 0.0088(19) 0.0000(18)
C22 0.020(2) 0.029(3) 0.027(3) -0.002(2) 0.011(2) -0.003(2)
C23 0.025(3) 0.035(3) 0.041(3) -0.002(2) 0.020(2) 0.003(2)
C24 0.023(3) 0.034(3) 0.041(3) 0.002(2) 0.013(2) 0.008(2)
C25 0.027(3) 0.030(3) 0.032(3) 0.007(2) 0.013(2) 0.004(2)
C26 0.025(3) 0.030(3) 0.027(3) 0.003(2) 0.013(2) 0.003(2)
C31 0.018(2) 0.022(2) 0.024(2) -0.0007(19) 0.008(2) -0.0007(18)
C32 0.018(2) 0.034(3) 0.023(2) -0.001(2) 0.008(2) -0.001(2)
C33 0.024(3) 0.041(3) 0.021(2) 0.005(2) 0.006(2) -0.001(2)
C34 0.027(3) 0.041(3) 0.028(3) 0.008(2) 0.011(2) 0.000(2)
C35 0.019(2) 0.030(3) 0.030(3) 0.005(2) 0.011(2) 0.000(2)
C36 0.016(2) 0.023(2) 0.025(2) 0.0014(19) 0.010(2) 0.0019(18)
C40 0.014(2) 0.023(2) 0.023(2) -0.0018(19) 0.0110(19) 0.0016(18)
C41 0.019(2) 0.024(2) 0.023(2) -0.0019(19) 0.010(2) 0.0023(19)
C42 0.019(2) 0.026(3) 0.026(3) 0.001(2) 0.010(2) 0.001(2)
C43 0.023(3) 0.033(3) 0.031(3) -0.006(2) 0.009(2) -0.003(2)
C44 0.018(2) 0.040(3) 0.023(3) -0.003(2) 0.004(2) 0.000(2)
C45 0.022(3) 0.035(3) 0.022(2) 0.004(2) 0.007(2) 0.008(2)
C46 0.022(3) 0.026(3) 0.024(2) 0.002(2) 0.010(2) 0.003(2)
C51 0.032(3) 0.028(3) 0.055(3) 0.002(3) 0.028(3) 0.009(2)
C52 0.034(6) 0.025(6) 0.060(6) -0.006(5) 0.031(5) -0.004(4)
C53 0.028(6) 0.038(5) 0.070(7) 0.006(5) 0.034(6) 0.003(4)
C54 0.025(6) 0.040(6) 0.079(10) 0.000(7) 0.025(6) -0.002(5)
C55 0.030(5) 0.034(7) 0.069(7) -0.003(6) 0.028(5) 0.002(4)
C56 0.021(6) 0.034(12) 0.062(6) -0.009(5) 0.018(4) 0.003(4)
C52A 0.024(10) 0.023(14) 0.064(8) -0.017(9) 0.019(7) -0.007(7)
C53A 0.034(8) 0.028(10) 0.079(10) -0.007(9) 0.040(8) -0.008(7)
C54A 0.041(10) 0.040(11) 0.083(12) 0.009(11) 0.042(9) 0.004(8)
C55A 0.037(11) 0.045(10) 0.086(12) 0.011(11) 0.036(10) 0.002(9)
C56A 0.039(10) 0.026(11) 0.089(11) 0.011(10) 0.040(8) 0.005(7)
C1S 0.038(7) 0.038(9) 0.034(7) -0.018(7) 0.015(6) -0.006(6)
Cl1S 0.049(3) 0.109(5) 0.103(5) -0.062(5) 0.044(3) -0.016(3)
Cl2S 0.072(4) 0.049(3) 0.023(2) -0.015(2) 0.012(2) -0.016(2)
Cl1A 0.141(10) 0.176(11) 0.154(9) 0.118(8) 0.111(8) 0.095(8)
C1SA 0.068(12) 0.080(17) 0.041(9) 0.014(10) 0.001(9) 0.012(13)
Cl2A 0.057(5) 0.153(10) 0.049(4) 0.042(5) 0.020(4) 0.035(5)

loop_
_atom_type_symbol
_atom_type_description
_atom_type_scat_dispersion_real
_atom_type_scat_dispersion_imag
_atom_type_scat_source
C C 0.0033 0.0016 'International Tables Vol C Tables 4.2.6.8 and 6.1.1.4'
H H 0.0000 0.0000 'International Tables Vol C Tables 4.2.6.8 and 6.1.1.4'
N N 0.0061 0.0033 'International Tables Vol C Tables 4.2.6.8 and 6.1.1.4'
O O 0.0106 0.0060 'International Tables Vol C Tables 4.2.6.8 and 6.1.1.4'
S S 0.1246 0.1234 'International Tables Vol C Tables 4.2.6.8 and 6.1.1.4'
Ir Ir -1.4442 7.9887 'International Tables Vol C Tables 4.2.6.8 and 6.1.1.4'
Cl Cl 0.1484 0.1585 'International Tables Vol C Tables 4.2.6.8 and 6.1.1.4'

loop_
_geom_angle_atom_site_label_1
_geom_angle_atom_site_label_2
_geom_angle_atom_site_label_3
_geom_angle
C2 O1 Ir1 124.8(4)
C40 Ir1 C20 88.22(19)
C40 Ir1 N2 80.09(18)
C20 Ir1 N2 97.40(18)
C40 Ir1 N1 99.40(18)
C20 Ir1 N1 80.23(19)
N2 Ir1 N1 177.60(16)
C40 Ir1 O1 173.85(17)
C20 Ir1 O1 90.09(17)
N2 Ir1 O1 94.26(15)
N1 Ir1 O1 86.14(16)
C40 Ir1 N3 93.99(18)
C20 Ir1 N3 175.75(18)
N2 Ir1 N3 86.57(17)
N1 Ir1 N3 95.81(17)
O1 Ir1 N3 88.08(16)
C22 S1 C11 90.1(3)
C42 S2 C31 89.7(2)
C12 N1 C16 118.7(5)
C12 N1 Ir1 126.0(4)
C16 N1 Ir1 115.3(3)
C32 N2 C36 119.8(4)
C32 N2 Ir1 124.4(4)
C36 N2 Ir1 115.7(3)
C4 N3 C51 117.7(5)
C4 N3 Ir1 125.4(4)
C51 N3 Ir1 115.8(3)
O1 C2 C3 126.9(6)
O1 C2 C1 115.4(6)
C3 C2 C1 117.6(6)
Cl4S C2S Cl3S 120.7(11)
C2 C3 C4 128.0(6)
N3 C4 C3 124.4(6)
N3 C4 C5 121.3(6)
C3 C4 C5 114.3(6)
C20 C11 C16 119.2(5)
C20 C11 S1 115.7(4)
C16 C11 S1 125.1(4)
N1 C12 C13 122.1(5)
C14 C13 C12 119.2(5)
C15 C14 C13 119.4(5)
C14 C15 C16 119.6(5)
N1 C16 C15 121.0(5)
N1 C16 C11 112.6(4)
C15 C16 C11 126.5(5)
C11 C20 C21 109.1(4)
C11 C20 Ir1 112.7(4)
C21 C20 Ir1 138.2(4)
C26 C21 C22 117.2(5)
C26 C21 C20 130.0(5)
C22 C21 C20 112.8(4)
C23 C22 C21 122.0(5)
C23 C22 S1 125.7(4)
C21 C22 S1 112.3(4)
C24 C23 C22 119.0(5)
C23 C24 C25 120.4(5)
C26 C25 C24 120.9(5)
C25 C26 C21 120.3(5)
C40 C31 C36 118.7(5)
C40 C31 S2 115.8(4)
C36 C31 S2 125.2(4)
N2 C32 C33 122.0(5)
C32 C33 C34 119.1(5)
C35 C34 C33 119.2(5)
C34 C35 C36 119.7(5)
N2 C36 C35 120.1(5)
N2 C36 C31 111.9(4)
C35 C36 C31 128.0(5)
C31 C40 C41 109.8(4)
C31 C40 Ir1 113.6(4)
C41 C40 Ir1 136.5(4)
C46 C41 C42 117.6(5)
C46 C41 C40 130.1(5)
C42 C41 C40 112.2(4)
C43 C42 C41 122.1(5)
C43 C42 S2 125.5(4)
C41 C42 S2 112.4(4)
C44 C43 C42 118.4(5)
C43 C44 C45 120.7(5)
C46 C45 C44 120.6(5)
C45 C46 C41 120.6(5)
C56 C51 C52 122.8(8)
C56A C51 C52A 115.2(12)
C56 C51 N3 124.4(8)
C56A C51 N3 131.8(11)
C52 C51 N3 112.8(6)
C52A C51 N3 111.8(10)
C53 C52 C51 118.1(9)
C54 C53 C52 119.2(9)
C55 C54 C53 121.3(9)
C54 C55 C56 120.5(10)
C51 C56 C55 118.0(10)
C53A C52A C51 123.3(15)
C54A C53A C52A 119.8(15)
C53A C54A C55A 118.0(14)
C56A C55A C54A 121.8(15)
C55A C56A C51 121.7(14)
Cl2S C1S Cl1S 112.0(9)
Cl2A C1SA Cl1A 116.5(13)

loop_
_geom_bond_atom_site_label_1
_geom_bond_atom_site_label_2
_geom_bond_distance
O1 C2 1.281(7)
O1 Ir1 2.136(4)
Ir1 C40 2.005(5)
Ir1 C20 2.021(5)
Ir1 N2 2.052(4)
Ir1 N1 2.061(4)
Ir1 N3 2.147(4)
S1 C22 1.735(6)
S1 C11 1.742(5)
S2 C42 1.735(5)
S2 C31 1.748(5)
Cl3S C2S 1.746(15)
Cl4S C2S 1.635(15)
N1 C12 1.349(7)
N1 C16 1.373(7)
N2 C32 1.342(7)
N2 C36 1.370(6)
N3 C4 1.304(8)
N3 C51 1.430(7)
C1 C2 1.512(9)
C2 C3 1.386(10)
C3 C4 1.416(10)
C4 C5 1.520(9)
C11 C20 1.382(7)
C11 C16 1.429(7)
C12 C13 1.390(8)
C13 C14 1.382(9)
C14 C15 1.381(8)
C15 C16 1.393(7)
C20 C21 1.458(7)
C21 C26 1.411(7)
C21 C22 1.416(7)
C22 C23 1.404(8)
C23 C24 1.366(8)
C24 C25 1.404(8)
C25 C26 1.385(8)
C31 C40 1.369(7)
C31 C36 1.441(7)
C32 C33 1.373(8)
C33 C34 1.393(8)
C34 C35 1.385(8)
C35 C36 1.390(7)
C40 C41 1.453(7)
C41 C46 1.401(7)
C41 C42 1.423(7)
C42 C43 1.394(8)
C43 C44 1.387(8)
C44 C45 1.399(8)
C45 C46 1.385(7)
C51 C56 1.388(11)
C51 C56A 1.408(13)
C51 C52 1.413(10)
C51 C52A 1.419(13)
C52 C53 1.404(10)
C53 C54 1.403(11)
C54 C55 1.388(11)
C55 C56 1.396(11)
C52A C53A 1.405(13)
C53A C54A 1.392(13)
C54A C55A 1.404(14)
C55A C56A 1.395(14)
C1S Cl2S 1.725(11)
C1S Cl1S 1.728(12)
Cl1A C1SA 1.711(14)
C1SA Cl2A 1.707(13)
